data_4026747
loop_
_publ_author_name
'Donatella Giomi'
'Renzo Alfini'
'Alessandra Micoli'
'Elisa Calamai'
'Cristina Faggi'
'Alberto Brandi'

_publ_contact_author_address
;Universit\`a Firenze
Dipartimento Chimica "U.Schiff"
Via della Lastruccia 3
50019 Sesto Fiorentino
Firenze
Italy
;
_publ_contact_author_email cristina.faggi@unifi.it
_publ_contact_author_name 'Dr. Cristina Faggi'
_publ_section_title
;
 Synthesis of 1,2-Dihydroxyindolizidines from 1-(2-Pyridyl)-2-propen-1-ol
;
_journal_name_full 'Journal of Organic Chemistry'
_journal_page_first 9536
_journal_page_last 9541
_journal_paper_doi 10.1021/jo201830b
_journal_volume 76
_journal_year 2011
_chemical_formula_moiety 'C8 H14 Br N O'
_chemical_formula_sum 'C8 H14 Br N O'
_chemical_formula_weight 220.11
_chemical_name_systematic
;
 (1SR,2SR,8aSR)-2.bromooctahydro-1-indolizinol
;
_space_group_IT_number 14
_symmetry_cell_setting monoclinic
_symmetry_space_group_name_Hall '-P 2yn'
_symmetry_space_group_name_H-M 'P 1 21/n 1'
_atom_sites_solution_hydrogens geom
_atom_sites_solution_primary direct
_atom_sites_solution_secondary difmap
_audit_creation_method
;
CrysAlisPro, Oxford Diffraction Ltd.,
Version 1.171.33.41 (release 06-05-2009 CrysAlis171 .NET)
(compiled May  6 2009,17:20:42)
;
_cell_angle_alpha 90.00
_cell_angle_beta 92.495(4)
_cell_angle_gamma 90.00
_cell_formula_units_Z 4
_cell_length_a 7.7350(10)
_cell_length_b 6.6050(10)
_cell_length_c 17.8320(10)
_cell_measurement_reflns_used 2783
_cell_measurement_temperature 295(2)
_cell_measurement_theta_max 70.5621
_cell_measurement_theta_min 4.9541
_cell_volume 910.17(19)
_computing_cell_refinement
;
CrysAlisPro, Oxford Diffraction Ltd.,
Version 1.171.33.41 (release 06-05-2009 CrysAlis171 .NET)
(compiled May  6 2009,17:20:42)
;
_computing_data_collection
;
CrysAlisPro, Oxford Diffraction Ltd.,
Version 1.171.33.41 (release 06-05-2009 CrysAlis171 .NET)
(compiled May  6 2009,17:20:42)
;
_computing_data_reduction
;
CrysAlisPro, Oxford Diffraction Ltd.,
Version 1.171.33.41 (release 06-05-2009 CrysAlis171 .NET)
(compiled May  6 2009,17:20:42)
;
_computing_molecular_graphics Ortep3
_computing_publication_material Ciftab
_computing_structure_refinement 'SHELXL-97 (Sheldrick, 1997)'
_computing_structure_solution 'SIR2004 J.Appl.Cryst.38,381-388'
_diffrn_ambient_temperature 295(2)
_diffrn_detector_area_resol_mean 8.1241
_diffrn_measured_fraction_theta_full 0.953
_diffrn_measured_fraction_theta_max 0.953
_diffrn_measurement_details
;
  1 omega  -76.00  -32.00   1.0000    1.5000
omega____ theta____ kappa____ phi______ frames
    -       -5.5021  179.0000    0.0000 44

  2 omega  -26.00   31.00   1.0000    1.5000
omega____ theta____ kappa____ phi______ frames
    -        5.5021   91.0000  -34.0000 57

  3 omega   34.00   73.00   1.0000    1.5000
omega____ theta____ kappa____ phi______ frames
    -        5.5021  179.0000  -60.0000 39

  4 omega   62.00   93.00   1.0000    1.5000
omega____ theta____ kappa____ phi______ frames
    -        5.5021  179.0000 -150.0000 31

  5 omega -104.00  -75.00   1.0000    1.5000
omega____ theta____ kappa____ phi______ frames
    -      -90.0000  -45.0000   30.0000 29

  6 omega   77.00  166.00   1.0000    1.5000
omega____ theta____ kappa____ phi______ frames
    -       97.3169   45.0000  -30.0000 89

  7 omega   20.00  118.00   1.0000    1.5000
omega____ theta____ kappa____ phi______ frames
    -       97.3169  -15.0000  150.0000 98

  8 omega   40.00  115.00   1.0000    1.5000
omega____ theta____ kappa____ phi______ frames
    -       97.3169  -45.0000  -60.0000 75

  9 omega   54.00  128.00   1.0000    1.5000
omega____ theta____ kappa____ phi______ frames
    -       97.3169  -77.0000  -90.0000 74

 10 omega  -76.00   17.00   1.0000    1.5000
omega____ theta____ kappa____ phi______ frames
    -       -5.5021  -37.0000  120.0000 93

 11 omega  -28.00   65.00   1.0000    1.5000
omega____ theta____ kappa____ phi______ frames
    -       -5.5021   37.0000  -90.0000 93

 12 omega   67.00  163.00   1.0000    1.5000
omega____ theta____ kappa____ phi______ frames
    -       97.3169   77.0000 -120.0000 96

;
_diffrn_measurement_device_type 'Xcalibur, Onyx'
_diffrn_measurement_method 'omega scan'
_diffrn_orient_matrix_UB_11 0.1910680140
_diffrn_orient_matrix_UB_12 0.0664475024
_diffrn_orient_matrix_UB_13 0.0023331864
_diffrn_orient_matrix_UB_21 -0.0261511070
_diffrn_orient_matrix_UB_22 0.0921271110
_diffrn_orient_matrix_UB_23 -0.0790485565
_diffrn_orient_matrix_UB_31 -0.0506465432
_diffrn_orient_matrix_UB_32 0.2037668731
_diffrn_orient_matrix_UB_33 0.0350040115
_diffrn_radiation_monochromator graphite
_diffrn_radiation_source 'Enhance (Cu) X-ray Source'
_diffrn_radiation_type CuK\a
_diffrn_radiation_wavelength 1.54178
_diffrn_reflns_av_R_equivalents 0.0252
_diffrn_reflns_av_sigmaI/netI 0.0203
_diffrn_reflns_limit_h_max 7
_diffrn_reflns_limit_h_min -9
_diffrn_reflns_limit_k_max 7
_diffrn_reflns_limit_k_min -7
_diffrn_reflns_limit_l_max 21
_diffrn_reflns_limit_l_min -21
_diffrn_reflns_number 3844
_diffrn_reflns_theta_full 70.67
_diffrn_reflns_theta_max 70.67
_diffrn_reflns_theta_min 4.96
_diffrn_standards_decay_% 50
_diffrn_standards_interval_count 100
_diffrn_standards_number 3
_exptl_absorpt_coefficient_mu 5.716
_exptl_absorpt_correction_T_max 0.7097
_exptl_absorpt_correction_T_min 0.5332
_exptl_absorpt_correction_type multi-scan
_exptl_absorpt_process_details
;
CrysAlisPro, Oxford Diffraction Ltd.,
Version 1.171.33.41 (release 06-05-2009 CrysAlis171 .NET)
(compiled May  6 2009,17:20:42)
empirical absorption correction using spherical harmonics,
 implemented in SCALE3 ABSPACK scaling algorithm.
;
_exptl_crystal_colour white
_exptl_crystal_density_diffrn 1.606
_exptl_crystal_description prismatic
_exptl_crystal_F_000 448
_exptl_crystal_size_max 0.12
_exptl_crystal_size_mid 0.10
_exptl_crystal_size_min 0.06
_refine_diff_density_max 1.194
_refine_diff_density_min -0.639
_refine_diff_density_rms 0.134
_refine_ls_extinction_method none
_refine_ls_goodness_of_fit_ref 1.094
_refine_ls_hydrogen_treatment constr
_refine_ls_matrix_type full
_refine_ls_number_parameters 100
_refine_ls_number_reflns 1674
_refine_ls_number_restraints 0
_refine_ls_restrained_S_all 1.094
_refine_ls_R_factor_all 0.0858
_refine_ls_R_factor_gt 0.0788
_refine_ls_shift/su_max 0.000
_refine_ls_shift/su_mean 0.000
_refine_ls_structure_factor_coef Fsqd
_refine_ls_weighting_details 'calc w=1/[\s^2^(Fo^2^)+(0.1020P)^2^+5.2897P] where P=(Fo^2^+2Fc^2^)/3'
_refine_ls_weighting_scheme calc
_refine_ls_wR_factor_gt 0.2170
_refine_ls_wR_factor_ref 0.2224
_reflns_number_gt 1462
_reflns_number_total 1674
_reflns_threshold_expression >2sigma(I)
_cod_data_source_file jo201830b_si_002.cif
_cod_data_source_block exp_310
_cod_original_sg_symbol_Hall -P2yn
_cod_database_code 4026747

loop_
_symmetry_equiv_pos_as_xyz
'x, y, z'
'-x+1/2, y+1/2, -z+1/2'
'-x, -y, -z'
'x-1/2, -y-1/2, z-1/2'

loop_
_atom_site_label
_atom_site_type_symbol
_atom_site_fract_x
_atom_site_fract_y
_atom_site_fract_z
_atom_site_U_iso_or_equiv
_atom_site_adp_type
_atom_site_occupancy
_atom_site_symmetry_multiplicity
_atom_site_calc_flag
_atom_site_refinement_flags
N1 N 0.6298(7) 0.6866(10) 0.1287(3) 0.0462(13) Uani 1 1 d .
O1 O 0.6985(8) 0.4153(10) 0.2571(3) 0.0692(17) Uani 1 1 d .
HO1 H 0.7749 0.3457 0.2773 0.104 Uiso 1 1 calc R
Br1 Br 0.93322(12) 0.22238(15) 0.07457(6) 0.0706(5) Uani 1 1 d .
C1 C 0.5364(8) 0.4938(11) 0.1441(4) 0.0470(15) Uani 1 1 d .
H1 H 0.4990 0.4322 0.0961 0.056 Uiso 1 1 calc R
C2 C 0.6790(10) 0.3630(13) 0.1808(4) 0.0528(17) Uani 1 1 d .
H2 H 0.6557 0.2182 0.1739 0.063 Uiso 1 1 calc R
C3 C 0.8399(9) 0.4317(12) 0.1389(4) 0.0531(17) Uani 1 1 d .
H3 H 0.9303 0.4737 0.1759 0.064 Uiso 1 1 calc R
C4 C 0.7848(9) 0.6149(14) 0.0911(4) 0.0570(18) Uani 1 1 d .
H4A H 0.8746 0.7175 0.0919 0.068 Uiso 1 1 calc R
H4B H 0.7569 0.5759 0.0396 0.068 Uiso 1 1 calc R
C5 C 0.5234(10) 0.8244(13) 0.0845(4) 0.0542(18) Uani 1 1 d .
H5A H 0.4888 0.7617 0.0370 0.065 Uiso 1 1 calc R
H5B H 0.5886 0.9459 0.0741 0.065 Uiso 1 1 calc R
C6 C 0.3627(10) 0.8793(14) 0.1275(5) 0.068(2) Uani 1 1 d .
H6A H 0.3978 0.9502 0.1733 0.081 Uiso 1 1 calc R
H6B H 0.2895 0.9694 0.0972 0.081 Uiso 1 1 calc R
C7 C 0.2634(10) 0.6967(15) 0.1464(5) 0.065(2) Uani 1 1 d .
H7A H 0.2139 0.6373 0.1006 0.078 Uiso 1 1 calc R
H7B H 0.1688 0.7353 0.1775 0.078 Uiso 1 1 calc R
C8 C 0.3776(9) 0.5362(14) 0.1888(5) 0.062(2) Uani 1 1 d .
H8A H 0.4126 0.5863 0.2383 0.074 Uiso 1 1 calc R
H8B H 0.3121 0.4125 0.1948 0.074 Uiso 1 1 calc R

loop_
_atom_site_aniso_label
_atom_site_aniso_U_11
_atom_site_aniso_U_22
_atom_site_aniso_U_33
_atom_site_aniso_U_23
_atom_site_aniso_U_13
_atom_site_aniso_U_12
N1 0.034(3) 0.067(4) 0.037(3) 0.004(3) 0.001(2) -0.002(3)
O1 0.087(4) 0.081(4) 0.039(2) -0.002(3) -0.006(2) 0.031(3)
Br1 0.0710(7) 0.0605(6) 0.0826(7) -0.0019(4) 0.0300(5) 0.0127(4)
C1 0.046(3) 0.054(4) 0.042(3) 0.000(3) 0.002(3) -0.007(3)
C2 0.059(4) 0.058(4) 0.041(3) 0.001(3) 0.004(3) 0.000(4)
C3 0.049(4) 0.059(5) 0.051(4) -0.005(3) -0.006(3) -0.002(3)
C4 0.052(4) 0.067(5) 0.053(4) 0.006(4) 0.007(3) 0.001(4)
C5 0.056(4) 0.058(5) 0.048(4) 0.007(3) -0.006(3) -0.002(4)
C6 0.058(4) 0.068(5) 0.076(5) -0.010(4) -0.014(4) 0.019(4)
C7 0.038(3) 0.095(7) 0.062(5) -0.005(4) -0.001(3) -0.008(4)
C8 0.047(4) 0.071(6) 0.067(5) 0.001(4) 0.010(3) -0.010(4)

loop_
_atom_type_symbol
_atom_type_description
_atom_type_scat_dispersion_real
_atom_type_scat_dispersion_imag
_atom_type_scat_source
C C 0.0181 0.0091 'International Tables Vol C Tables 4.2.6.8 and 6.1.1.4'
H H 0.0000 0.0000 'International Tables Vol C Tables 4.2.6.8 and 6.1.1.4'
N N 0.0311 0.0180 'International Tables Vol C Tables 4.2.6.8 and 6.1.1.4'
O O 0.0492 0.0322 'International Tables Vol C Tables 4.2.6.8 and 6.1.1.4'
Br Br -0.6763 1.2805 'International Tables Vol C Tables 4.2.6.8 and 6.1.1.4'

loop_
_geom_angle_atom_site_label_1
_geom_angle_atom_site_label_2
_geom_angle_atom_site_label_3
_geom_angle
C5 N1 C4 114.2(6)
C5 N1 C1 111.7(5)
C4 N1 C1 102.6(6)
C2 O1 H1 109.5
N1 C1 C8 110.3(6)
N1 C1 C2 102.4(5)
C8 C1 C2 117.7(6)
N1 C1 H1 108.7
C8 C1 H1 108.7
C2 C1 H1 108.7
O1 C2 C1 108.7(6)
O1 C2 C3 109.9(6)
C1 C2 C3 102.0(6)
O1 C2 H2 111.9
C1 C2 H2 111.9
C3 C2 H2 111.9
C4 C3 C2 106.9(6)
C4 C3 Br1 109.5(5)
C2 C3 Br1 113.7(5)
C4 C3 H3 108.9
C2 C3 H3 108.9
Br1 C3 H3 108.9
N1 C4 C3 102.3(6)
N1 C4 H4A 111.3
C3 C4 H4A 111.3
N1 C4 H4B 111.3
C3 C4 H4B 111.3
H4A C4 H4B 109.2
N1 C5 C6 109.4(6)
N1 C5 H5A 109.8
C6 C5 H5A 109.8
N1 C5 H5B 109.8
C6 C5 H5B 109.8
H5A C5 H5B 108.2
C7 C6 C5 111.2(7)
C7 C6 H6A 109.4
C5 C6 H6A 109.4
C7 C6 H6B 109.4
C5 C6 H6B 109.4
H6A C6 H6B 108.0
C6 C7 C8 112.2(6)
C6 C7 H7A 109.2
C8 C7 H7A 109.2
C6 C7 H7B 109.2
C8 C7 H7B 109.2
H7A C7 H7B 107.9
C1 C8 C7 109.0(7)
C1 C8 H8A 109.9
C7 C8 H8A 109.9
C1 C8 H8B 109.9
C7 C8 H8B 109.9
H8A C8 H8B 108.3

loop_
_geom_bond_atom_site_label_1
_geom_bond_atom_site_label_2
_geom_bond_distance
N1 C5 1.439(9)
N1 C4 1.477(9)
N1 C1 1.496(9)
O1 C2 1.405(8)
O1 H1 0.8200
Br1 C3 1.955(8)
C1 C8 1.520(9)
C1 C2 1.526(10)
C1 H1 0.9800
C2 C3 1.547(10)
C2 H2 0.9800
C3 C4 1.529(11)
C3 H3 0.9800
C4 H4A 0.9700
C4 H4B 0.9700
C5 C6 1.533(11)
C5 H5A 0.9700
C5 H5B 0.9700
C6 C7 1.477(13)
C6 H6A 0.9700
C6 H6B 0.9700
C7 C8 1.554(12)
C7 H7A 0.9700
C7 H7B 0.9700
C8 H8A 0.9700
C8 H8B 0.9700
